data_2209760
loop_
_publ_author_name
'Weijiang Lou'
'Guozhong Yang'
'Yang Su'
'Ruojie Tao'

_publ_section_title
;
 <i>N</i>-(4-Fluorobenzyl)pyridinium
 bis(2-thioxo-1,3-dithiole-4,5-dithiolato)nickelate(III)
;
_journal_coeditor_code BT2125
_journal_issue 8
_journal_name_full 'Acta Crystallographica Section E'
_journal_page_first m1814
_journal_page_last m1815
_journal_paper_doi 10.1107/S1600536806026183
_journal_volume 62
_journal_year 2006
_chemical_formula_moiety 'C12 H11 F N, C6 Ni S10'
_chemical_formula_sum 'C18 H11 F N Ni S10'
_chemical_formula_weight 639.67
_chemical_name_systematic
;
 ?
;
_space_group_IT_number 14
_symmetry_cell_setting monoclinic
_symmetry_space_group_name_Hall '-P 2ybc'
_symmetry_space_group_name_H-M 'P 1 21/c 1'
_atom_sites_solution_hydrogens geom
_atom_sites_solution_primary direct
_atom_sites_solution_secondary difmap
_audit_creation_method SHELXL-97
_cell_angle_alpha 90.00
_cell_angle_beta 103.774(4)
_cell_angle_gamma 90.00
_cell_formula_units_Z 4
_cell_length_a 8.7766(17)
_cell_length_b 17.421(3)
_cell_length_c 16.544(3)
_cell_measurement_reflns_used 237
_cell_measurement_temperature 293(2)
_cell_measurement_theta_max 23.531
_cell_measurement_theta_min 2.690
_cell_volume 2456.8(8)
_computing_cell_refinement SMART
_computing_data_collection 'SMART (Bruker, 2000)'
_computing_data_reduction 'SAINT (Bruker, 2000)'
_computing_molecular_graphics SHELXTL
_computing_publication_material SHELXTL
_computing_structure_refinement SHELXTL
_computing_structure_solution 'SHELXTL (Bruker, 2000)'
_diffrn_ambient_temperature 293(2)
_diffrn_measured_fraction_theta_full 0.997
_diffrn_measured_fraction_theta_max 0.997
_diffrn_measurement_device_type 'Bruker SMART CCD area-detector'
_diffrn_measurement_method 'phi and omega scans'
_diffrn_radiation_monochromator graphite
_diffrn_radiation_source 'fine-focus sealed tube'
_diffrn_radiation_type MoK\a
_diffrn_radiation_wavelength 0.71073
_diffrn_reflns_av_R_equivalents 0.0510
_diffrn_reflns_av_sigmaI/netI 0.0497
_diffrn_reflns_limit_h_max 10
_diffrn_reflns_limit_h_min -10
_diffrn_reflns_limit_k_max 20
_diffrn_reflns_limit_k_min -20
_diffrn_reflns_limit_l_max 15
_diffrn_reflns_limit_l_min -19
_diffrn_reflns_number 12038
_diffrn_reflns_theta_full 25.00
_diffrn_reflns_theta_max 25.00
_diffrn_reflns_theta_min 2.34
_exptl_absorpt_coefficient_mu 1.657
_exptl_absorpt_correction_T_max 0.850
_exptl_absorpt_correction_T_min 0.818
_exptl_absorpt_correction_type multi-scan
_exptl_absorpt_process_details 'SADABS (Bruker, 2000)'
_exptl_crystal_colour black
_exptl_crystal_density_diffrn 1.729
_exptl_crystal_density_method 'not measured'
_exptl_crystal_description needle
_exptl_crystal_F_000 1292
_exptl_crystal_size_max 0.3
_exptl_crystal_size_mid 0.1
_exptl_crystal_size_min 0.1
_refine_diff_density_max 0.538
_refine_diff_density_min -0.292
_refine_ls_extinction_method none
_refine_ls_goodness_of_fit_ref 1.031
_refine_ls_hydrogen_treatment constr
_refine_ls_matrix_type full
_refine_ls_number_parameters 280
_refine_ls_number_reflns 4308
_refine_ls_number_restraints 0
_refine_ls_restrained_S_all 1.031
_refine_ls_R_factor_all 0.0780
_refine_ls_R_factor_gt 0.0486
_refine_ls_shift/su_max 0.002
_refine_ls_shift/su_mean 0.000
_refine_ls_structure_factor_coef Fsqd
_refine_ls_weighting_details 'calc w=1/[\s^2^(Fo^2^)+(0.03P)^2^] where P=(Fo^2^+2Fc^2^)/3'
_refine_ls_weighting_scheme calc
_refine_ls_wR_factor_gt 0.0854
_refine_ls_wR_factor_ref 0.0932
_reflns_number_gt 3041
_reflns_number_total 4308
_reflns_threshold_expression I>2\s(I)
_cod_data_source_file bt2125.cif
_cod_data_source_block I
_cod_depositor_comments
;
The following automatic conversions were performed:
'_symmetry_cell_setting' value 'Monoclinic' changed to 'monoclinic'
according to '/home/saulius/struct/CIF-dictionaries/cif_core.dic'
dictionary named 'cif_core.dic' version 2.4.1 from 2010-06-29.

Automatic conversion script
Id: cif_fix_enum 1527 2010-12-29 10:47:43Z saulius 

The following automatic conversions were performed:

'_symmetry_cell_setting' value 'Monoclinic' changed to 'monoclinic'
according to /home/saulius/struct/CIF-dictionaries/cif_core.dic
dictionary named 'cif_core.dic' version 2.4.1 from 2010-06-29.

Automatic conversion script
Id: cif_fix_values 1715 2011-07-08 13:25:40Z adriana 
;
_cod_original_sg_symbol_H-M 'P 21/c'
_cod_database_code 2209760
_cod_database_fobs_code 2209760

loop_
_symmetry_equiv_pos_as_xyz
'x, y, z'
'-x, y+1/2, -z+1/2'
'-x, -y, -z'
'x, -y-1/2, z-1/2'

loop_
_atom_site_type_symbol
_atom_site_label
_atom_site_fract_x
_atom_site_fract_y
_atom_site_fract_z
_atom_site_U_iso_or_equiv
_atom_site_adp_type
_atom_site_calc_flag
_atom_site_refinement_flags
_atom_site_occupancy
Ni Ni1 0.64732(6) 0.04686(3) 0.43035(3) 0.05357(17) Uani d . 1
S S1 0.67351(15) 0.45179(6) 0.38451(7) 0.0805(4) Uani d . 1
S S2 0.80839(13) 0.30651(6) 0.46375(7) 0.0693(3) Uani d . 1
S S3 0.51554(13) 0.30186(6) 0.34085(7) 0.0680(3) Uani d . 1
S S4 0.81510(13) 0.13396(6) 0.48491(6) 0.0645(3) Uani d . 1
S S5 0.49181(12) 0.12852(6) 0.35446(7) 0.0684(3) Uani d . 1
S S6 0.80466(12) -0.03377(6) 0.50658(6) 0.0624(3) Uani d . 1
S S7 0.48456(12) -0.04207(6) 0.37419(7) 0.0655(3) Uani d . 1
S S8 0.78855(13) -0.20626(6) 0.52174(7) 0.0693(3) Uani d . 1
S S9 0.49545(13) -0.21420(6) 0.39881(7) 0.0713(3) Uani d . 1
S S10 0.64536(17) -0.35821(7) 0.47323(9) 0.0995(5) Uani d . 1
F F1 0.9127(4) 0.90146(19) 0.7332(2) 0.1447(13) Uani d . 1
N N1 0.9209(4) 0.54548(19) 0.7386(2) 0.0690(10) Uani d . 1
C C1 0.6665(5) 0.3589(2) 0.3960(2) 0.0629(11) Uani d . 1
C C2 0.7261(5) 0.2160(2) 0.4400(2) 0.0559(10) Uani d . 1
C C3 0.5871(4) 0.2136(2) 0.3826(2) 0.0545(10) Uani d . 1
C C5 0.7121(4) -0.1194(2) 0.4794(2) 0.0538(10) Uani d . 1
C C4 0.6434(5) -0.2646(2) 0.4658(2) 0.0678(11) Uani d . 1
C C6 0.5732(4) -0.1226(2) 0.4210(2) 0.0540(10) Uani d . 1
C C12 1.0983(6) 0.7170(4) 0.7500(3) 0.1043(19) Uani d . 1
H H12 1.1841 0.6932 0.7368 0.125 Uiso calc R 1
C C11 1.0699(8) 0.7935(4) 0.7313(3) 0.110(2) Uani d . 1
H H11 1.1343 0.8213 0.7048 0.132 Uiso calc R 1
C C10 0.9464(7) 0.8272(3) 0.7526(3) 0.0898(16) Uani d . 1
C C9 0.8524(6) 0.7887(3) 0.7920(3) 0.0849(14) Uani d . 1
H H9 0.7697 0.8136 0.8072 0.102 Uiso calc R 1
C C8 0.8798(6) 0.7133(3) 0.8091(3) 0.0797(13) Uani d . 1
H H8 0.8147 0.6865 0.8361 0.096 Uiso calc R 1
C C7 1.0019(5) 0.6754(3) 0.7876(2) 0.0707(12) Uani d . 1
C C13 1.0273(6) 0.5918(3) 0.8033(3) 0.0953(16) Uani d . 1
H H13A 1.1353 0.5791 0.8041 0.114 Uiso calc R 1
H H13B 1.0094 0.5792 0.8574 0.114 Uiso calc R 1
C C14 0.9499(6) 0.5405(3) 0.6632(3) 0.0867(15) Uani d . 1
H H14 1.0352 0.5662 0.6518 0.104 Uiso calc R 1
C C15 0.8550(6) 0.4979(3) 0.6033(3) 0.0927(16) Uani d . 1
H H15 0.8769 0.4936 0.5512 0.111 Uiso calc R 1
C C16 0.7316(6) 0.4625(3) 0.6183(4) 0.0895(15) Uani d . 1
H H16 0.6664 0.4338 0.5766 0.107 Uiso calc R 1
C C17 0.7003(6) 0.4679(3) 0.6935(4) 0.0954(16) Uani d . 1
H H17 0.6135 0.4431 0.7043 0.114 Uiso calc R 1
C C18 0.7955(6) 0.5095(3) 0.7533(3) 0.0862(15) Uani d . 1
H H18 0.7739 0.5134 0.8056 0.103 Uiso calc R 1

loop_
_atom_site_aniso_label
_atom_site_aniso_U_11
_atom_site_aniso_U_22
_atom_site_aniso_U_33
_atom_site_aniso_U_12
_atom_site_aniso_U_13
_atom_site_aniso_U_23
Ni1 0.0399(3) 0.0657(3) 0.0526(3) 0.0022(2) 0.0062(2) -0.0010(2)
S1 0.0818(9) 0.0680(8) 0.0850(9) 0.0087(6) 0.0066(7) 0.0040(6)
S2 0.0642(7) 0.0662(7) 0.0664(7) 0.0029(6) -0.0067(6) -0.0029(5)
S3 0.0542(7) 0.0717(7) 0.0701(7) 0.0116(6) -0.0012(6) 0.0019(6)
S4 0.0534(7) 0.0654(7) 0.0627(6) 0.0026(5) -0.0098(5) 0.0021(5)
S5 0.0446(6) 0.0742(7) 0.0762(7) 0.0042(5) -0.0058(5) -0.0005(6)
S6 0.0496(6) 0.0644(7) 0.0633(7) -0.0027(5) -0.0061(5) -0.0017(5)
S7 0.0413(6) 0.0798(8) 0.0684(7) -0.0056(5) -0.0011(5) 0.0032(6)
S8 0.0616(7) 0.0630(7) 0.0743(7) -0.0012(6) -0.0015(6) 0.0002(6)
S9 0.0566(7) 0.0776(8) 0.0749(8) -0.0170(6) 0.0064(6) -0.0069(6)
S10 0.1006(11) 0.0656(8) 0.1274(11) -0.0132(7) 0.0176(9) -0.0027(8)
F1 0.153(3) 0.102(2) 0.153(3) -0.057(2) -0.016(2) 0.021(2)
N1 0.066(3) 0.080(3) 0.056(2) 0.023(2) 0.004(2) 0.0012(19)
C1 0.063(3) 0.069(3) 0.055(2) 0.010(2) 0.010(2) -0.004(2)
C2 0.051(3) 0.066(3) 0.050(2) 0.002(2) 0.010(2) -0.0049(19)
C3 0.042(2) 0.066(3) 0.054(2) 0.0103(19) 0.0081(19) -0.0005(19)
C5 0.044(2) 0.063(3) 0.054(2) -0.0008(19) 0.0107(19) -0.0028(19)
C4 0.062(3) 0.071(3) 0.072(3) -0.006(2) 0.019(2) -0.005(2)
C6 0.041(2) 0.067(3) 0.053(2) -0.0061(19) 0.0101(19) -0.0034(19)
C12 0.068(4) 0.147(5) 0.101(4) -0.033(4) 0.028(3) -0.059(4)
C11 0.106(5) 0.139(6) 0.093(4) -0.072(5) 0.041(4) -0.039(4)
C10 0.084(4) 0.089(4) 0.082(4) -0.036(3) -0.006(3) 0.002(3)
C9 0.062(3) 0.093(4) 0.096(4) 0.004(3) 0.011(3) 0.006(3)
C8 0.077(3) 0.093(4) 0.074(3) 0.011(3) 0.027(3) 0.017(3)
C7 0.050(3) 0.105(4) 0.049(3) 0.001(3) -0.004(2) -0.012(2)
C13 0.081(4) 0.115(4) 0.069(3) 0.025(3) -0.021(3) -0.019(3)
C14 0.079(4) 0.117(4) 0.064(3) -0.019(3) 0.018(3) -0.005(3)
C15 0.105(5) 0.110(4) 0.062(3) -0.025(4) 0.016(3) -0.004(3)
C16 0.074(4) 0.094(4) 0.090(4) -0.002(3) -0.001(3) 0.007(3)
C17 0.061(3) 0.097(4) 0.130(5) 0.003(3) 0.026(4) 0.020(4)
C18 0.080(4) 0.109(4) 0.081(4) 0.023(3) 0.041(3) 0.017(3)

loop_
_atom_type_symbol
_atom_type_description
_atom_type_scat_dispersion_real
_atom_type_scat_dispersion_imag
_atom_type_scat_source
C C 0.0033 0.0016 'International Tables Vol C Tables 4.2.6.8 and 6.1.1.4'
H H 0.0000 0.0000 'International Tables Vol C Tables 4.2.6.8 and 6.1.1.4'
N N 0.0061 0.0033 'International Tables Vol C Tables 4.2.6.8 and 6.1.1.4'
F F 0.0171 0.0103 'International Tables Vol C Tables 4.2.6.8 and 6.1.1.4'
S S 0.1246 0.1234 'International Tables Vol C Tables 4.2.6.8 and 6.1.1.4'
Ni Ni 0.3393 1.1124 'International Tables Vol C Tables 4.2.6.8 and 6.1.1.4'

loop_
_geom_angle_atom_site_label_1
_geom_angle_atom_site_label_2
_geom_angle_atom_site_label_3
_geom_angle
_geom_angle_publ_flag
S6 Ni1 S5 179.37(5) yes
S6 Ni1 S4 86.28(4) yes
S5 Ni1 S4 93.10(4) yes
S6 Ni1 S7 92.87(4) yes
S5 Ni1 S7 87.75(5) yes
S4 Ni1 S7 178.28(5) yes
C1 S2 C2 97.79(19) ?
C1 S3 C3 97.99(18) ?
C2 S4 Ni1 102.15(14) ?
C3 S5 Ni1 102.28(13) ?
C5 S6 Ni1 102.55(13) ?
C6 S7 Ni1 102.24(13) ?
C4 S8 C5 97.60(19) ?
C4 S9 C6 97.64(19) ?
C14 N1 C18 119.3(4) ?
C14 N1 C13 118.9(4) ?
C18 N1 C13 121.8(4) ?
S1 C1 S2 124.0(2) ?
S1 C1 S3 123.5(2) ?
S2 C1 S3 112.5(2) ?
C3 C2 S4 121.3(3) ?
C3 C2 S2 116.3(3) ?
S4 C2 S2 122.5(2) ?
C2 C3 S5 121.2(3) ?
C2 C3 S3 115.4(3) ?
S5 C3 S3 123.4(2) ?
C6 C5 S6 120.7(3) ?
C6 C5 S8 116.4(3) ?
S6 C5 S8 122.8(2) ?
S10 C4 S8 123.8(3) ?
S10 C4 S9 123.1(3) ?
S8 C4 S9 113.1(2) ?
C5 C6 S7 121.6(3) ?
C5 C6 S9 115.3(3) ?
S7 C6 S9 123.2(2) ?
C7 C12 C11 121.0(5) ?
C7 C12 H12 119.5 ?
C11 C12 H12 119.5 ?
C10 C11 C12 118.4(5) ?
C10 C11 H11 120.8 ?
C12 C11 H11 120.8 ?
C9 C10 F1 117.9(6) ?
C9 C10 C11 122.1(6) ?
F1 C10 C11 120.0(6) ?
C10 C9 C8 119.1(5) ?
C10 C9 H9 120.5 ?
C8 C9 H9 120.5 ?
C9 C8 C7 121.5(5) ?
C9 C8 H8 119.3 ?
C7 C8 H8 119.3 ?
C12 C7 C8 117.8(5) ?
C12 C7 C13 121.0(5) ?
C8 C7 C13 121.2(5) ?
N1 C13 C7 111.4(3) ?
N1 C13 H13A 109.4 ?
C7 C13 H13A 109.4 ?
N1 C13 H13B 109.4 ?
C7 C13 H13B 109.4 ?
H13A C13 H13B 108.0 ?
N1 C14 C15 119.9(5) ?
N1 C14 H14 120.0 ?
C15 C14 H14 120.0 ?
C16 C15 C14 120.5(5) ?
C16 C15 H15 119.7 ?
C14 C15 H15 119.7 ?
C15 C16 C17 120.0(5) ?
C15 C16 H16 120.0 ?
C17 C16 H16 120.0 ?
C16 C17 C18 119.5(5) ?
C16 C17 H17 120.2 ?
C18 C17 H17 120.2 ?
N1 C18 C17 120.7(5) ?
N1 C18 H18 119.6 ?
C17 C18 H18 119.6 ?

loop_
_geom_bond_atom_site_label_1
_geom_bond_atom_site_label_2
_geom_bond_distance
_geom_bond_publ_flag
Ni1 S6 2.1544(11) yes
Ni1 S5 2.1556(12) yes
Ni1 S4 2.1569(12) yes
Ni1 S7 2.1615(12) yes
S1 C1 1.633(4) ?
S2 C1 1.725(4) ?
S2 C2 1.739(4) ?
S3 C1 1.732(4) ?
S3 C3 1.740(4) ?
S4 C2 1.712(4) ?
S5 C3 1.711(4) ?
S6 C5 1.707(4) ?
S7 C6 1.700(4) ?
S8 C4 1.718(4) ?
S8 C5 1.733(4) ?
S9 C4 1.732(4) ?
S9 C6 1.739(4) ?
S10 C4 1.636(4) ?
F1 C10 1.348(6) ?
N1 C14 1.333(5) ?
N1 C18 1.338(6) ?
N1 C13 1.482(5) ?
C2 C3 1.357(5) ?
C5 C6 1.364(5) ?
C12 C7 1.371(6) ?
C12 C11 1.376(7) ?
C12 H12 0.9300 ?
C11 C10 1.351(7) ?
C11 H11 0.9300 ?
C10 C9 1.347(6) ?
C9 C8 1.354(6) ?
C9 H9 0.9300 ?
C8 C7 1.376(6) ?
C8 H8 0.9300 ?
C7 C13 1.487(6) ?
C13 H13A 0.9700 ?
C13 H13B 0.9700 ?
C14 C15 1.354(6) ?
C14 H14 0.9300 ?
C15 C16 1.320(6) ?
C15 H15 0.9300 ?
C16 C17 1.340(7) ?
C16 H16 0.9300 ?
C17 C18 1.345(7) ?
C17 H17 0.9300 ?
C18 H18 0.9300 ?
